data_1540570
loop_
_publ_author_name
'Deri, Melissa A.'
'Ponnala, Shashikanth'
'Kozlowski, Paul'
'Burton-Pye, Benjamin P'
'Cicek, Huseyin T.'
'Hu, Chunhua'
'Lewis, Jason S.'
'Francesconi, Lynn C.'

_publ_section_title
;
 p-SCN-Bn-HOPO: A Superior Bifunctional Chelator for (89)Zr ImmunoPET.
;
_journal_issue 12
_journal_name_full 'Bioconjugate chemistry'
_journal_page_first 2579
_journal_page_last 2591
_journal_paper_doi 10.1021/acs.bioconjchem.5b00572
_journal_volume 26
_journal_year 2015
_chemical_formula_sum 'C36.42 H45.33 N8 O15.23 Zr'
_chemical_formula_weight 930.05
_space_group_crystal_system monoclinic
_space_group_IT_number 14
_space_group_name_Hall '-P 2ybc'
_space_group_name_H-M_alt 'P 1 21/c 1'
_symmetry_space_group_name_Hall '-P 2ybc'
_symmetry_space_group_name_H-M 'P 1 21/c 1'
_atom_sites_solution_hydrogens mixed
_audit_creation_method SHELXL-2014/7
_cell_angle_alpha 90
_cell_angle_beta 91.7060(10)
_cell_angle_gamma 90
_cell_formula_units_Z 4
_cell_length_a 19.6642(8)
_cell_length_b 12.5427(5)
_cell_length_c 16.2481(7)
_cell_measurement_reflns_used 8731
_cell_measurement_temperature 100(2)
_cell_measurement_theta_max 25.34
_cell_measurement_theta_min 2.28
_cell_volume 4005.7(3)
_computing_cell_refinement 'Bruker SAINT'
_computing_data_collection 'Bruker APEX2'
_computing_data_reduction 'Bruker SAINT'
_computing_structure_refinement 'SHELXL-2014/7 (Sheldrick, 2014)'
_computing_structure_solution 'SHELXT (Sheldrick 2014)'
_diffrn_ambient_temperature 100(2)
_diffrn_measured_fraction_theta_full 1.000
_diffrn_measured_fraction_theta_max 1.000
_diffrn_measurement_device_type 'Bruker APEX-II CCD'
_diffrn_measurement_method '\w scans'
_diffrn_radiation_monochromator graphite
_diffrn_radiation_source 'sealed tube'
_diffrn_radiation_type MoK\a
_diffrn_radiation_wavelength 0.71073
_diffrn_reflns_av_R_equivalents 0.0650
_diffrn_reflns_av_unetI/netI 0.0476
_diffrn_reflns_laue_measured_fraction_full 1.000
_diffrn_reflns_laue_measured_fraction_max 1.000
_diffrn_reflns_limit_h_max 25
_diffrn_reflns_limit_h_min -25
_diffrn_reflns_limit_k_max 16
_diffrn_reflns_limit_k_min -16
_diffrn_reflns_limit_l_max 20
_diffrn_reflns_limit_l_min -20
_diffrn_reflns_number 56088
_diffrn_reflns_point_group_measured_fraction_full 1.000
_diffrn_reflns_point_group_measured_fraction_max 1.000
_diffrn_reflns_theta_full 25.242
_diffrn_reflns_theta_max 27.000
_diffrn_reflns_theta_min 1.926
_exptl_absorpt_coefficient_mu 0.356
_exptl_absorpt_correction_T_max 0.7457
_exptl_absorpt_correction_T_min 0.6598
_exptl_absorpt_correction_type multi-scan
_exptl_absorpt_process_details SADABS
_exptl_crystal_colour colourless
_exptl_crystal_density_diffrn 1.542
_exptl_crystal_description plate
_exptl_crystal_F_000 1927
_exptl_crystal_size_max 0.360
_exptl_crystal_size_mid 0.100
_exptl_crystal_size_min 0.040
_refine_diff_density_max 0.506
_refine_diff_density_min -0.418
_refine_diff_density_rms 0.071
_refine_ls_extinction_method none
_refine_ls_goodness_of_fit_ref 1.040
_refine_ls_hydrogen_treatment mixed
_refine_ls_matrix_type full
_refine_ls_number_parameters 617
_refine_ls_number_reflns 8741
_refine_ls_number_restraints 46
_refine_ls_restrained_S_all 1.039
_refine_ls_R_factor_all 0.0517
_refine_ls_R_factor_gt 0.0396
_refine_ls_shift/su_max 0.000
_refine_ls_shift/su_mean 0.000
_refine_ls_structure_factor_coef Fsqd
_refine_ls_weighting_details 'w=1/[\s^2^(Fo^2^)+(0.0357P)^2^+3.6400P] where P=(Fo^2^+2Fc^2^)/3'
_refine_ls_weighting_scheme calc
_refine_ls_wR_factor_gt 0.0901
_refine_ls_wR_factor_ref 0.0954
_reflns_Friedel_coverage 0.000
_reflns_number_gt 7239
_reflns_number_total 8741
_reflns_threshold_expression 'I > 2\s(I)'
_cod_data_source_file bc5b00572_si_002.cif
_cod_data_source_block 15lcf1h
_cod_depositor_comments 'Adding full bibliography for 1540570.cif.'
_cod_database_code 1540570
_shelx_shelxl_version_number 2014/7
_shelx_space_group_comment
;
The symmetry employed for this shelxl refinement is uniquely defined
by the following loop, which should always be used as a source of
symmetry information in preference to the above space-group names.
They are only intended as comments.
;
_shelx_estimated_absorpt_t_min 0.882
_shelx_estimated_absorpt_t_max 0.986

loop_
_space_group_symop_operation_xyz
'x, y, z'
'-x, y+1/2, -z+1/2'
'-x, -y, -z'
'x, -y-1/2, z-1/2'

loop_
_atom_site_label
_atom_site_type_symbol
_atom_site_fract_x
_atom_site_fract_y
_atom_site_fract_z
_atom_site_U_iso_or_equiv
_atom_site_adp_type
_atom_site_occupancy
_atom_site_site_symmetry_order
_atom_site_calc_flag
_atom_site_refinement_flags_posn
_atom_site_refinement_flags_adp
_atom_site_refinement_flags_occupancy
_atom_site_disorder_assembly
_atom_site_disorder_group
Zr1 Zr 0.17487(2) 0.41249(2) 0.35033(2) 0.01391(7) Uani 1 1 d . . . . .
O1 O 0.08280(8) 0.39568(13) 0.27191(10) 0.0182(3) Uani 1 1 d . . . . .
O2 O 0.20167(8) 0.40230(13) 0.22034(10) 0.0176(3) Uani 1 1 d . . . . .
O3 O 0.17601(8) 0.23854(13) 0.35227(10) 0.0172(3) Uani 1 1 d . . . . .
O4 O 0.28034(8) 0.35791(13) 0.35109(10) 0.0171(3) Uani 1 1 d . . . . .
O5 O 0.08577(8) 0.37187(13) 0.42749(10) 0.0172(3) Uani 1 1 d . . . . .
O6 O 0.20288(8) 0.42562(13) 0.48026(9) 0.0184(4) Uani 1 1 d . . . . .
O7 O 0.24606(8) 0.54751(13) 0.34818(10) 0.0169(3) Uani 1 1 d D . . . .
O8 O 0.12008(8) 0.56330(13) 0.36950(10) 0.0199(4) Uani 1 1 d . . . . .
O9 O 0.25836(9) 0.48295(14) 0.04286(11) 0.0251(4) Uani 1 1 d . . . . .
O10 O 0.45664(9) 0.28192(16) 0.38379(11) 0.0292(4) Uani 1 1 d . . . . .
O11 O 0.27591(9) 0.39259(14) 0.63754(11) 0.0245(4) Uani 1 1 d . . . . .
O12 O 0.36404(9) 0.75818(15) 0.32814(11) 0.0272(4) Uani 1 1 d . . . . .
N1 N 0.15082(10) 0.38919(15) 0.16364(12) 0.0155(4) Uani 1 1 d . . . . .
N2 N 0.28978(10) 0.25219(15) 0.34064(11) 0.0160(4) Uani 1 1 d . . . . .
N3 N 0.15144(9) 0.42805(15) 0.53400(11) 0.0153(4) Uani 1 1 d . . . . .
N4 N 0.22316(10) 0.63894(15) 0.38125(12) 0.0165(4) Uani 1 1 d . . . . .
N5 N 0.27520(10) 0.30421(16) 0.05831(12) 0.0197(4) Uani 1 1 d D . . . .
H5N H 0.2582(14) 0.2456(14) 0.0754(17) 0.030 Uiso 1 1 d D U . . .
N6 N 0.41832(10) 0.35456(17) 0.26288(12) 0.0213(4) Uani 1 1 d . . . . .
N7 N 0.37966(10) 0.64518(16) 0.43668(12) 0.0174(4) Uani 1 1 d . . . . .
N8 N 0.25891(10) 0.57143(17) 0.64989(12) 0.0193(4) Uani 1 1 d D . . . .
H8N H 0.2272(11) 0.6177(18) 0.6499(18) 0.029 Uiso 1 1 d D U . . .
C1 C 0.08859(11) 0.40098(18) 0.50297(14) 0.0153(5) Uani 1 1 d . . . . .
C2 C 0.03411(12) 0.41129(19) 0.55652(14) 0.0181(5) Uani 1 1 d . . . . .
H2 H -0.0107 0.3931 0.5379 0.022 Uiso 1 1 calc R U . . .
C3 C 0.04528(12) 0.4475(2) 0.63576(15) 0.0208(5) Uani 1 1 d . . . . .
H3 H 0.0079 0.4573 0.6707 0.025 Uiso 1 1 calc R U . . .
C4 C 0.11122(12) 0.4700(2) 0.66502(15) 0.0221(5) Uani 1 1 d . . . . .
H4 H 0.1191 0.4930 0.7202 0.027 Uiso 1 1 calc R U . . .
C5 C 0.16464(12) 0.45860(19) 0.61315(14) 0.0179(5) Uani 1 1 d . . . . .
C6 C 0.23899(12) 0.47150(19) 0.63522(14) 0.0180(5) Uani 1 1 d . . . . .
C7 C 0.33080(12) 0.5993(2) 0.66067(14) 0.0211(5) Uani 1 1 d . . . . .
H7A H 0.3577 0.5337 0.6706 0.025 Uiso 1 1 calc R U . . .
H7B H 0.3369 0.6459 0.7095 0.025 Uiso 1 1 calc R U . . .
C8 C 0.35688(13) 0.6565(2) 0.58534(14) 0.0210(5) Uani 1 1 d . . . . .
H8A H 0.4050 0.6769 0.5959 0.025 Uiso 1 1 calc R U . . .
H8B H 0.3303 0.7228 0.5764 0.025 Uiso 1 1 calc R U . . .
C9 C 0.35189(12) 0.58879(19) 0.50733(14) 0.0180(5) Uani 1 1 d . . . . .
H9A H 0.3772 0.5214 0.5165 0.022 Uiso 1 1 calc R U . . .
H9B H 0.3036 0.5706 0.4952 0.022 Uiso 1 1 calc R U . . .
C10 C 0.15466(12) 0.64593(19) 0.39132(15) 0.0189(5) Uani 1 1 d . . . . .
C11 C 0.12952(13) 0.7402(2) 0.42505(16) 0.0231(5) Uani 1 1 d . . . . .
H11 H 0.0820 0.7486 0.4314 0.028 Uiso 1 1 calc R U . . .
C12 C 0.17313(13) 0.8207(2) 0.44896(16) 0.0251(6) Uani 1 1 d . . . . .
H12 H 0.1558 0.8838 0.4730 0.030 Uiso 1 1 calc R U . . .
C13 C 0.24300(13) 0.8096(2) 0.43788(15) 0.0219(5) Uani 1 1 d . . . . .
H13 H 0.2733 0.8653 0.4540 0.026 Uiso 1 1 calc R U . . .
C14 C 0.26756(12) 0.71764(18) 0.40343(14) 0.0161(5) Uani 1 1 d . . . . .
C15 C 0.34201(12) 0.70620(19) 0.38523(14) 0.0186(5) Uani 1 1 d . . . . .
C16 C 0.45375(12) 0.6422(2) 0.42812(16) 0.0236(5) Uani 1 1 d . . . . .
H16A H 0.4762 0.6493 0.4832 0.028 Uiso 1 1 calc R U . . .
H16B H 0.4679 0.7035 0.3943 0.028 Uiso 1 1 calc R U . . .
C17 C 0.47697(13) 0.5394(2) 0.38831(15) 0.0255(6) Uani 1 1 d . . . . .
H17A H 0.4536 0.4787 0.4142 0.031 Uiso 1 1 calc R U . . .
H17B H 0.5264 0.5307 0.3994 0.031 Uiso 1 1 calc R U . . .
C18 C 0.46300(13) 0.5354(2) 0.29555(16) 0.0257(6) Uani 1 1 d . . . . .
H18A H 0.4916 0.5895 0.2688 0.031 Uiso 1 1 calc R U . . .
H18B H 0.4148 0.5544 0.2839 0.031 Uiso 1 1 calc R U . . .
C19 C 0.47715(12) 0.4264(2) 0.25783(16) 0.0244(6) Uani 1 1 d . . . . .
H19A H 0.4887 0.4357 0.1994 0.029 Uiso 1 1 calc R U . . .
H19B H 0.5168 0.3937 0.2870 0.029 Uiso 1 1 calc R U . . .
C20 C 0.23307(12) 0.18947(19) 0.34448(13) 0.0168(5) Uani 1 1 d . . . . .
C21 C 0.24287(13) 0.07869(19) 0.34277(14) 0.0199(5) Uani 1 1 d . . . . .
H21 H 0.2050 0.0322 0.3473 0.024 Uiso 1 1 calc R U . . .
C22 C 0.30694(13) 0.0371(2) 0.33457(14) 0.0226(5) Uani 1 1 d . . . . .
H22 H 0.3133 -0.0380 0.3340 0.027 Uiso 1 1 calc R U . . .
C23 C 0.36272(13) 0.1050(2) 0.32701(15) 0.0222(5) Uani 1 1 d . . . . .
H23 H 0.4069 0.0763 0.3202 0.027 Uiso 1 1 calc R U . . .
C24 C 0.35339(12) 0.2134(2) 0.32939(14) 0.0193(5) Uani 1 1 d . . . . .
C25 C 0.41324(12) 0.2887(2) 0.32738(15) 0.0212(5) Uani 1 1 d . . . . .
C26 C 0.36919(12) 0.3595(2) 0.19359(14) 0.0204(5) Uani 1 1 d . . . . .
H26A H 0.3648 0.4342 0.1744 0.024 Uiso 1 1 calc R U . . .
H26B H 0.3241 0.3359 0.2120 0.024 Uiso 1 1 calc R U . . .
C27 C 0.39097(12) 0.2893(2) 0.12241(15) 0.0222(5) Uani 1 1 d . . . . .
H27A H 0.3877 0.2136 0.1391 0.027 Uiso 1 1 calc R U . . .
H27B H 0.4392 0.3044 0.1110 0.027 Uiso 1 1 calc R U . . .
C28 C 0.34812(13) 0.3063(2) 0.04360(15) 0.0251(6) Uani 1 1 d . . . . .
H28A H 0.3601 0.3758 0.0191 0.030 Uiso 1 1 calc R U . . .
H28B H 0.3590 0.2498 0.0035 0.030 Uiso 1 1 calc R U . . .
C29 C 0.08654(12) 0.38694(18) 0.19352(14) 0.0158(5) Uani 1 1 d . . . . .
C30 C 0.03257(12) 0.3766(2) 0.13600(15) 0.0202(5) Uani 1 1 d . . . . .
H30 H -0.0130 0.3768 0.1539 0.024 Uiso 1 1 calc R U . . .
C31 C 0.04524(13) 0.3660(2) 0.05331(15) 0.0228(5) Uani 1 1 d . . . . .
H31 H 0.0084 0.3580 0.0146 0.027 Uiso 1 1 calc R U . . .
C32 C 0.11200(13) 0.3669(2) 0.02641(15) 0.0216(5) Uani 1 1 d . . . . .
H32 H 0.1208 0.3589 -0.0304 0.026 Uiso 1 1 calc R U . . .
C33 C 0.16479(12) 0.37931(18) 0.08259(14) 0.0166(5) Uani 1 1 d . . . . .
C34 C 0.23837(12) 0.39322(19) 0.06017(14) 0.0181(5) Uani 1 1 d . . . . .
O13 O -0.02454(9) 0.24396(15) 0.37943(11) 0.0284(4) Uani 1 1 d D . . . .
H13O H 0.0045(13) 0.2926(19) 0.386(2) 0.043 Uiso 1 1 d D U . . .
C35 C -0.00103(15) 0.1755(2) 0.31650(18) 0.0329(6) Uani 1 1 d . . . . .
H35A H -0.0104 0.2083 0.2626 0.049 Uiso 1 1 calc R U . . .
H35B H -0.0246 0.1068 0.3193 0.049 Uiso 1 1 calc R U . . .
H35C H 0.0481 0.1644 0.3243 0.049 Uiso 1 1 calc R U . . .
O14 O 0.1628(7) 0.7715(9) 0.1492(8) 0.0232(12) Uani 0.35(2) 1 d D U P A 1
H14A H 0.1216 0.7624 0.1358 0.035 Uiso 0.35(2) 1 calc DR U P A 1
C36 C 0.1926(7) 0.6711(10) 0.1726(15) 0.0232(12) Uani 0.35(2) 1 d D U P A 1
H36A H 0.2323 0.6835 0.2093 0.035 Uiso 0.35(2) 1 calc R U P A 1
H36B H 0.2067 0.6331 0.1233 0.035 Uiso 0.35(2) 1 calc R U P A 1
H36C H 0.1590 0.6282 0.2013 0.035 Uiso 0.35(2) 1 calc R U P A 1
O14' O 0.1591(7) 0.7725(9) 0.1717(9) 0.0232(12) Uani 0.42(2) 1 d D . P B 2
H14B H 0.1224 0.7766 0.1441 0.035 Uiso 0.42(2) 1 calc DR U P B 2
C36' C 0.1804(5) 0.6635(8) 0.1765(13) 0.0232(12) Uani 0.42(2) 1 d D . P B 2
H36D H 0.2283 0.6603 0.1948 0.035 Uiso 0.42(2) 1 calc R U P B 2
H36E H 0.1750 0.6303 0.1221 0.035 Uiso 0.42(2) 1 calc R U P B 2
H36F H 0.1525 0.6253 0.2158 0.035 Uiso 0.42(2) 1 calc R U P B 2
O15 O 0.2566(6) 0.6311(10) 0.1774(8) 0.057(4) Uani 0.225(6) 1 d D . P C 3
H15A H 0.296(3) 0.639(16) 0.160(7) 0.085 Uiso 0.225(6) 1 d D U P C 3
H15B H 0.259(6) 0.613(12) 0.227(3) 0.085 Uiso 0.225(6) 1 d D U P C 3
O16 O 0.1544(14) 0.7764(19) 0.1867(14) 0.057(4) Uani 0.225(6) 1 d D . P C 3
H16C H 0.181(6) 0.727(11) 0.174(10) 0.085 Uiso 0.225(6) 1 d D U P C 3
H16D H 0.116(3) 0.767(11) 0.164(10) 0.085 Uiso 0.225(6) 1 d D U P C 3
O17 O 0.4750(4) 0.5114(7) 0.0754(5) 0.048(2) Uani 0.331(7) 1 d D . P D -1
H17C H 0.496(5) 0.478(8) 0.0390(18) 0.072 Uiso 0.331(7) 1 d D U P D -1
C37 C 0.4310(7) 0.5893(11) 0.0284(9) 0.048(2) Uani 0.331(7) 1 d D . P D -1
H37D H 0.3863 0.5933 0.0533 0.072 Uiso 0.331(7) 1 calc R U P D -1
H37E H 0.4255 0.5658 -0.0289 0.072 Uiso 0.331(7) 1 calc R U P D -1
H37F H 0.4525 0.6599 0.0300 0.072 Uiso 0.331(7) 1 calc R U P D -1
O18 O 0.5118(6) 0.4197(9) -0.0770(6) 0.0339(19) Uani 0.331(7) 1 d D U P D -1
H18C H 0.491(5) 0.433(9) -0.033(5) 0.051 Uiso 0.331(7) 1 d D U P D -1
C38 C 0.5803(6) 0.4068(13) -0.0593(9) 0.0339(19) Uani 0.331(7) 1 d D . P D -1
H38A H 0.6004 0.4758 -0.0440 0.051 Uiso 0.331(7) 1 calc R U P D -1
H38B H 0.6026 0.3788 -0.1079 0.051 Uiso 0.331(7) 1 calc R U P D -1
H38C H 0.5865 0.3567 -0.0135 0.051 Uiso 0.331(7) 1 calc R U P D -1
O19 O 0.4372(10) 0.5966(12) 0.0738(11) 0.028(3) Uani 0.170(7) 1 d . U P E -2
H19C H 0.4553 0.5686 0.0327 0.042 Uiso 0.170(7) 1 d R U P E -2
H19D H 0.4670 0.6170 0.1083 0.042 Uiso 0.170(7) 1 d R U P E -2
O20 O 0.4982(11) 0.4195(16) -0.0551(12) 0.028(3) Uani 0.170(7) 1 d . . P E -2
H20A H 0.5371 0.4220 -0.0759 0.042 Uiso 0.170(7) 1 d R U P E -2
H20B H 0.4865 0.3551 -0.0519 0.042 Uiso 0.170(7) 1 d R U P E -2

loop_
_atom_site_aniso_label
_atom_site_aniso_U_11
_atom_site_aniso_U_22
_atom_site_aniso_U_33
_atom_site_aniso_U_23
_atom_site_aniso_U_13
_atom_site_aniso_U_12
Zr1 0.01141(11) 0.01592(12) 0.01445(11) -0.00110(9) 0.00119(8) -0.00027(9)
O1 0.0150(8) 0.0238(9) 0.0158(8) -0.0018(7) 0.0008(6) -0.0010(7)
O2 0.0138(8) 0.0223(9) 0.0165(8) -0.0009(7) -0.0017(6) -0.0007(7)
O3 0.0146(8) 0.0182(8) 0.0188(8) -0.0010(7) 0.0033(6) -0.0001(7)
O4 0.0175(8) 0.0154(8) 0.0186(8) -0.0017(6) 0.0012(7) 0.0016(6)
O5 0.0151(8) 0.0196(8) 0.0170(8) -0.0027(7) 0.0012(6) -0.0018(7)
O6 0.0114(8) 0.0281(9) 0.0159(8) -0.0034(7) 0.0049(6) -0.0015(7)
O7 0.0160(8) 0.0148(8) 0.0200(8) -0.0030(6) 0.0026(6) 0.0011(6)
O8 0.0140(8) 0.0170(9) 0.0286(9) -0.0030(7) -0.0012(7) -0.0006(6)
O9 0.0252(10) 0.0195(9) 0.0309(10) 0.0039(7) 0.0089(8) -0.0012(7)
O10 0.0183(9) 0.0432(12) 0.0260(10) 0.0065(8) -0.0041(8) 0.0006(8)
O11 0.0230(9) 0.0237(10) 0.0265(9) -0.0067(7) -0.0051(7) 0.0039(7)
O12 0.0218(9) 0.0320(10) 0.0279(10) 0.0128(8) 0.0029(7) -0.0026(8)
N1 0.0149(10) 0.0153(10) 0.0163(9) -0.0014(7) -0.0012(8) 0.0002(7)
N2 0.0168(10) 0.0164(10) 0.0147(9) 0.0007(8) 0.0014(7) 0.0015(8)
N3 0.0122(9) 0.0177(10) 0.0161(9) -0.0015(8) 0.0039(7) 0.0003(7)
N4 0.0176(10) 0.0132(10) 0.0185(10) 0.0001(8) 0.0012(8) 0.0010(8)
N5 0.0199(11) 0.0198(11) 0.0197(10) 0.0008(8) 0.0019(8) 0.0016(8)
N6 0.0137(10) 0.0290(12) 0.0212(10) -0.0004(9) 0.0035(8) 0.0005(8)
N7 0.0126(10) 0.0212(11) 0.0183(10) 0.0021(8) -0.0005(8) -0.0027(8)
N8 0.0170(10) 0.0225(11) 0.0185(10) -0.0018(8) 0.0012(8) 0.0008(8)
C1 0.0140(11) 0.0130(11) 0.0189(11) 0.0019(9) 0.0005(9) 0.0004(9)
C2 0.0141(11) 0.0187(12) 0.0217(12) 0.0014(10) 0.0025(9) -0.0010(9)
C3 0.0197(12) 0.0234(13) 0.0198(12) 0.0017(10) 0.0071(10) 0.0039(10)
C4 0.0221(13) 0.0259(14) 0.0185(12) -0.0023(10) 0.0038(10) 0.0006(10)
C5 0.0188(12) 0.0173(12) 0.0176(11) 0.0020(9) -0.0004(9) 0.0012(9)
C6 0.0184(12) 0.0219(13) 0.0138(11) -0.0020(9) 0.0009(9) -0.0005(10)
C7 0.0190(12) 0.0269(14) 0.0171(12) -0.0014(10) -0.0016(9) -0.0044(10)
C8 0.0198(12) 0.0236(13) 0.0196(12) -0.0010(10) -0.0018(10) -0.0034(10)
C9 0.0155(11) 0.0208(12) 0.0177(11) 0.0031(9) -0.0003(9) -0.0016(9)
C10 0.0160(12) 0.0196(12) 0.0209(12) 0.0019(10) -0.0017(9) 0.0026(9)
C11 0.0161(12) 0.0199(13) 0.0335(14) 0.0000(11) 0.0025(10) 0.0027(10)
C12 0.0271(14) 0.0157(12) 0.0326(14) -0.0025(10) 0.0038(11) 0.0021(10)
C13 0.0229(13) 0.0182(12) 0.0245(13) 0.0016(10) 0.0006(10) -0.0047(10)
C14 0.0170(12) 0.0160(12) 0.0152(11) 0.0037(9) -0.0024(9) -0.0028(9)
C15 0.0191(12) 0.0176(12) 0.0190(12) -0.0012(9) -0.0007(9) -0.0034(9)
C16 0.0133(12) 0.0310(14) 0.0264(13) 0.0016(11) -0.0014(10) -0.0044(10)
C17 0.0170(12) 0.0356(15) 0.0239(13) 0.0003(11) 0.0008(10) 0.0026(11)
C18 0.0225(13) 0.0294(15) 0.0255(13) 0.0013(11) 0.0039(10) -0.0043(11)
C19 0.0156(12) 0.0339(15) 0.0241(13) 0.0017(11) 0.0047(10) -0.0020(11)
C20 0.0192(12) 0.0190(12) 0.0121(10) 0.0002(9) 0.0008(9) 0.0002(9)
C21 0.0250(13) 0.0182(12) 0.0164(11) 0.0000(9) 0.0019(9) -0.0010(10)
C22 0.0315(14) 0.0191(13) 0.0175(12) 0.0005(10) 0.0027(10) 0.0068(11)
C23 0.0242(13) 0.0248(14) 0.0181(12) 0.0006(10) 0.0055(10) 0.0075(10)
C24 0.0180(12) 0.0261(13) 0.0139(11) 0.0009(9) 0.0020(9) 0.0054(10)
C25 0.0149(12) 0.0283(14) 0.0205(12) -0.0004(10) 0.0041(10) 0.0053(10)
C26 0.0149(12) 0.0265(13) 0.0200(12) 0.0035(10) 0.0036(9) 0.0033(10)
C27 0.0166(12) 0.0274(14) 0.0229(13) 0.0013(10) 0.0031(10) 0.0037(10)
C28 0.0216(13) 0.0326(15) 0.0214(13) 0.0027(11) 0.0038(10) 0.0075(11)
C29 0.0157(11) 0.0132(11) 0.0185(11) -0.0006(9) 0.0021(9) -0.0010(9)
C30 0.0174(12) 0.0216(12) 0.0216(12) -0.0025(10) 0.0007(10) -0.0025(10)
C31 0.0218(13) 0.0234(13) 0.0229(13) -0.0015(10) -0.0044(10) -0.0013(10)
C32 0.0267(14) 0.0216(13) 0.0166(12) 0.0006(10) 0.0005(10) -0.0013(10)
C33 0.0204(12) 0.0130(11) 0.0166(11) -0.0009(9) 0.0034(9) 0.0002(9)
C34 0.0219(12) 0.0213(13) 0.0113(10) -0.0002(9) 0.0013(9) -0.0002(10)
O13 0.0261(10) 0.0305(11) 0.0286(10) -0.0055(8) 0.0006(8) -0.0075(8)
C35 0.0328(16) 0.0263(15) 0.0398(16) -0.0070(12) 0.0034(13) -0.0030(12)
O14 0.0203(19) 0.0203(13) 0.029(2) 0.0072(17) 0.001(3) -0.0001(11)
C36 0.0203(19) 0.0203(13) 0.029(2) 0.0072(17) 0.001(3) -0.0001(11)
O14' 0.0203(19) 0.0203(13) 0.029(2) 0.0072(17) 0.001(3) -0.0001(11)
C36' 0.0203(19) 0.0203(13) 0.029(2) 0.0072(17) 0.001(3) -0.0001(11)
O15 0.053(6) 0.047(6) 0.071(8) 0.007(5) 0.011(5) -0.007(5)
O16 0.053(6) 0.047(6) 0.071(8) 0.007(5) 0.011(5) -0.007(5)
O17 0.052(4) 0.033(4) 0.058(4) 0.011(4) 0.000(3) 0.000(3)
C37 0.052(4) 0.033(4) 0.058(4) 0.011(4) 0.000(3) 0.000(3)
O18 0.037(5) 0.039(4) 0.025(4) 0.005(3) -0.012(3) -0.002(3)
C38 0.037(5) 0.039(4) 0.025(4) 0.005(3) -0.012(3) -0.002(3)
O19 0.033(5) 0.023(5) 0.028(5) -0.003(4) 0.006(4) -0.004(4)
O20 0.033(5) 0.023(5) 0.028(5) -0.003(4) 0.006(4) -0.004(4)

loop_
_atom_type_symbol
_atom_type_description
_atom_type_scat_dispersion_real
_atom_type_scat_dispersion_imag
_atom_type_scat_source
C C 0.0033 0.0016 'International Tables Vol C Tables 4.2.6.8 and 6.1.1.4'
H H 0.0000 0.0000 'International Tables Vol C Tables 4.2.6.8 and 6.1.1.4'
N N 0.0061 0.0033 'International Tables Vol C Tables 4.2.6.8 and 6.1.1.4'
O O 0.0106 0.0060 'International Tables Vol C Tables 4.2.6.8 and 6.1.1.4'
Zr Zr -2.9673 0.5597 'International Tables Vol C Tables 4.2.6.8 and 6.1.1.4'

loop_
_geom_angle_atom_site_label_1
_geom_angle_atom_site_label_2
_geom_angle_atom_site_label_3
_geom_angle
O6 Zr1 O3 93.41(6)
O6 Zr1 O4 78.75(6)
O3 Zr1 O4 71.16(6)
O6 Zr1 O1 138.86(6)
O3 Zr1 O1 85.43(6)
O4 Zr1 O1 137.79(6)
O6 Zr1 O2 151.42(6)
O3 Zr1 O2 87.31(6)
O4 Zr1 O2 74.46(6)
O1 Zr1 O2 69.71(6)
O6 Zr1 O7 79.27(6)
O3 Zr1 O7 139.84(6)
O4 Zr1 O7 68.68(6)
O1 Zr1 O7 125.45(6)
O2 Zr1 O7 81.86(6)
O6 Zr1 O8 84.75(6)
O3 Zr1 O8 149.44(6)
O4 Zr1 O8 137.44(6)
O1 Zr1 O8 76.46(6)
O2 Zr1 O8 108.56(6)
O7 Zr1 O8 69.83(6)
O6 Zr1 O5 69.74(6)
O3 Zr1 O5 76.86(6)
O4 Zr1 O5 133.09(6)
O1 Zr1 O5 69.99(6)
O2 Zr1 O5 137.58(6)
O7 Zr1 O5 133.81(6)
O8 Zr1 O5 73.90(6)
C29 O1 Zr1 120.95(14)
N1 O2 Zr1 118.01(12)
C20 O3 Zr1 118.98(14)
N2 O4 Zr1 116.18(13)
C1 O5 Zr1 117.30(14)
N3 O6 Zr1 117.07(12)
N4 O7 Zr1 115.36(12)
C10 O8 Zr1 118.35(14)
O2 N1 C33 120.38(19)
O2 N1 C29 115.73(18)
C33 N1 C29 123.9(2)
O4 N2 C24 119.91(19)
O4 N2 C20 116.34(18)
C24 N2 C20 123.7(2)
O6 N3 C5 119.36(18)
O6 N3 C1 116.20(18)
C5 N3 C1 124.42(19)
O7 N4 C14 120.23(19)
O7 N4 C10 116.39(18)
C14 N4 C10 123.4(2)
C34 N5 C28 121.7(2)
C34 N5 H5N 120(2)
C28 N5 H5N 118(2)
C25 N6 C26 124.4(2)
C25 N6 C19 119.9(2)
C26 N6 C19 115.7(2)
C15 N7 C9 123.5(2)
C15 N7 C16 119.1(2)
C9 N7 C16 117.09(19)
C6 N8 C7 121.6(2)
C6 N8 H8N 115(2)
C7 N8 H8N 123(2)
O5 C1 N3 116.0(2)
O5 C1 C2 127.4(2)
N3 C1 C2 116.6(2)
C3 C2 C1 120.4(2)
C3 C2 H2 119.8
C1 C2 H2 119.8
C2 C3 C4 120.4(2)
C2 C3 H3 119.8
C4 C3 H3 119.8
C5 C4 C3 119.3(2)
C5 C4 H4 120.4
C3 C4 H4 120.4
N3 C5 C4 118.8(2)
N3 C5 C6 114.4(2)
C4 C5 C6 126.7(2)
O11 C6 N8 125.6(2)
O11 C6 C5 119.4(2)
N8 C6 C5 115.0(2)
N8 C7 C8 111.38(19)
N8 C7 H7A 109.4
C8 C7 H7A 109.4
N8 C7 H7B 109.4
C8 C7 H7B 109.4
H7A C7 H7B 108.0
C7 C8 C9 113.0(2)
C7 C8 H8A 109.0
C9 C8 H8A 109.0
C7 C8 H8B 109.0
C9 C8 H8B 109.0
H8A C8 H8B 107.8
N7 C9 C8 111.41(19)
N7 C9 H9A 109.3
C8 C9 H9A 109.3
N7 C9 H9B 109.3
C8 C9 H9B 109.3
H9A C9 H9B 108.0
O8 C10 N4 115.6(2)
O8 C10 C11 126.9(2)
N4 C10 C11 117.6(2)
C12 C11 C10 120.5(2)
C12 C11 H11 119.8
C10 C11 H11 119.8
C11 C12 C13 119.9(2)
C11 C12 H12 120.0
C13 C12 H12 120.0
C14 C13 C12 119.6(2)
C14 C13 H13 120.2
C12 C13 H13 120.2
N4 C14 C13 119.1(2)
N4 C14 C15 119.9(2)
C13 C14 C15 120.9(2)
O12 C15 N7 125.2(2)
O12 C15 C14 117.7(2)
N7 C15 C14 116.9(2)
N7 C16 C17 111.9(2)
N7 C16 H16A 109.2
C17 C16 H16A 109.2
N7 C16 H16B 109.2
C17 C16 H16B 109.2
H16A C16 H16B 107.9
C16 C17 C18 113.7(2)
C16 C17 H17A 108.8
C18 C17 H17A 108.8
C16 C17 H17B 108.8
C18 C17 H17B 108.8
H17A C17 H17B 107.7
C17 C18 C19 113.3(2)
C17 C18 H18A 108.9
C19 C18 H18A 108.9
C17 C18 H18B 108.9
C19 C18 H18B 108.9
H18A C18 H18B 107.7
N6 C19 C18 111.9(2)
N6 C19 H19A 109.2
C18 C19 H19A 109.2
N6 C19 H19B 109.2
C18 C19 H19B 109.2
H19A C19 H19B 107.9
O3 C20 N2 116.3(2)
O3 C20 C21 126.5(2)
N2 C20 C21 117.1(2)
C22 C21 C20 120.3(2)
C22 C21 H21 119.8
C20 C21 H21 119.8
C21 C22 C23 120.1(2)
C21 C22 H22 119.9
C23 C22 H22 119.9
C24 C23 C22 119.7(2)
C24 C23 H23 120.2
C22 C23 H23 120.2
N2 C24 C23 118.8(2)
N2 C24 C25 120.0(2)
C23 C24 C25 120.9(2)
O10 C25 N6 123.8(2)
O10 C25 C24 117.5(2)
N6 C25 C24 118.6(2)
N6 C26 C27 111.42(19)
N6 C26 H26A 109.3
C27 C26 H26A 109.3
N6 C26 H26B 109.3
C27 C26 H26B 109.3
H26A C26 H26B 108.0
C26 C27 C28 113.3(2)
C26 C27 H27A 108.9
C28 C27 H27A 108.9
C26 C27 H27B 108.9
C28 C27 H27B 108.9
H27A C27 H27B 107.7
N5 C28 C27 112.4(2)
N5 C28 H28A 109.1
C27 C28 H28A 109.1
N5 C28 H28B 109.1
C27 C28 H28B 109.1
H28A C28 H28B 107.9
O1 C29 N1 115.6(2)
O1 C29 C30 127.3(2)
N1 C29 C30 117.1(2)
C31 C30 C29 120.3(2)
C31 C30 H30 119.9
C29 C30 H30 119.9
C30 C31 C32 120.2(2)
C30 C31 H31 119.9
C32 C31 H31 119.9
C33 C32 C31 119.5(2)
C33 C32 H32 120.2
C31 C32 H32 120.2
N1 C33 C32 119.0(2)
N1 C33 C34 116.4(2)
C32 C33 C34 124.3(2)
O9 C34 N5 125.8(2)
O9 C34 C33 118.4(2)
N5 C34 C33 115.7(2)
C35 O13 H13O 107(2)
O13 C35 H35A 109.5
O13 C35 H35B 109.5
H35A C35 H35B 109.5
O13 C35 H35C 109.5
H35A C35 H35C 109.5
H35B C35 H35C 109.5
C36 O14 H14A 109.5
O14 C36 H36A 109.5
O14 C36 H36B 109.5
H36A C36 H36B 109.5
O14 C36 H36C 109.5
H36A C36 H36C 109.5
H36B C36 H36C 109.5
C36' O14' H14B 109.5
O14' C36' H36D 109.5
O14' C36' H36E 109.5
H36D C36' H36E 109.5
O14' C36' H36F 109.5
H36D C36' H36F 109.5
H36E C36' H36F 109.5
H15A O15 H15B 110(3)
H16C O16 H16D 111(3)
C37 O17 H17C 105(2)
O17 C37 H37D 109.5
O17 C37 H37E 109.5
H37D C37 H37E 109.5
O17 C37 H37F 109.5
H37D C37 H37F 109.5
H37E C37 H37F 109.5
C38 O18 H18C 110(8)
O18 C38 H38A 109.5
O18 C38 H38B 109.5
H38A C38 H38B 109.5
O18 C38 H38C 109.5
H38A C38 H38C 109.5
H38B C38 H38C 109.5
H19C O19 H19D 110.8
H20A O20 H20B 108.3

loop_
_geom_bond_atom_site_label_1
_geom_bond_atom_site_label_2
_geom_bond_distance
Zr1 O6 2.1721(16)
Zr1 O3 2.1822(16)
Zr1 O4 2.1838(16)
Zr1 O1 2.1929(16)
Zr1 O2 2.1957(16)
Zr1 O7 2.1981(16)
Zr1 O8 2.2036(16)
Zr1 O5 2.2433(16)
O1 C29 1.283(3)
O2 N1 1.349(2)
O3 C20 1.289(3)
O4 N2 1.350(2)
O5 C1 1.279(3)
O6 N3 1.356(2)
O7 N4 1.349(2)
O8 C10 1.284(3)
O9 C34 1.227(3)
O10 C25 1.237(3)
O11 C6 1.227(3)
O12 C15 1.224(3)
N1 C33 1.359(3)
N1 C29 1.368(3)
N2 C24 1.359(3)
N2 C20 1.368(3)
N3 C5 1.359(3)
N3 C1 1.364(3)
N4 C14 1.359(3)
N4 C10 1.365(3)
N5 C34 1.332(3)
N5 C28 1.461(3)
N5 H5N 0.857(10)
N6 C25 1.340(3)
N6 C26 1.463(3)
N6 C19 1.471(3)
N7 C15 1.340(3)
N7 C9 1.467(3)
N7 C16 1.468(3)
N8 C6 1.332(3)
N8 C7 1.462(3)
N8 H8N 0.851(10)
C1 C2 1.406(3)
C2 C3 1.377(3)
C2 H2 0.9500
C3 C4 1.397(3)
C3 H3 0.9500
C4 C5 1.374(3)
C4 H4 0.9500
C5 C6 1.504(3)
C7 C8 1.521(3)
C7 H7A 0.9900
C7 H7B 0.9900
C8 C9 1.527(3)
C8 H8A 0.9900
C8 H8B 0.9900
C9 H9A 0.9900
C9 H9B 0.9900
C10 C11 1.400(3)
C11 C12 1.373(4)
C11 H11 0.9500
C12 C13 1.398(4)
C12 H12 0.9500
C13 C14 1.376(3)
C13 H13 0.9500
C14 C15 1.509(3)
C16 C17 1.519(4)
C16 H16A 0.9900
C16 H16B 0.9900
C17 C18 1.525(4)
C17 H17A 0.9900
C17 H17B 0.9900
C18 C19 1.528(4)
C18 H18A 0.9900
C18 H18B 0.9900
C19 H19A 0.9900
C19 H19B 0.9900
C20 C21 1.403(3)
C21 C22 1.374(4)
C21 H21 0.9500
C22 C23 1.397(4)
C22 H22 0.9500
C23 C24 1.373(3)
C23 H23 0.9500
C24 C25 1.510(3)
C26 C27 1.525(3)
C26 H26A 0.9900
C26 H26B 0.9900
C27 C28 1.527(3)
C27 H27A 0.9900
C27 H27B 0.9900
C28 H28A 0.9900
C28 H28B 0.9900
C29 C30 1.399(3)
C30 C31 1.380(3)
C30 H30 0.9500
C31 C32 1.396(4)
C31 H31 0.9500
C32 C33 1.371(3)
C32 H32 0.9500
C33 C34 1.513(3)
O13 C35 1.423(3)
O13 H13O 0.841(10)
C35 H35A 0.9800
C35 H35B 0.9800
C35 H35C 0.9800
O14 C36 1.435(8)
O14 H14A 0.8400
C36 H36A 0.9800
C36 H36B 0.9800
C36 H36C 0.9800
O14' C36' 1.431(8)
O14' H14B 0.8400
C36' H36D 0.9800
C36' H36E 0.9800
C36' H36F 0.9800
O15 H15A 0.841(10)
O15 H15B 0.841(10)
O16 H16C 0.841(10)
O16 H16D 0.840(10)
O17 C37 1.498(15)
O17 H17C 0.841(10)
C37 H37D 0.9800
C37 H37E 0.9800
C37 H37F 0.9800
O18 C38 1.379(8)
O18 H18C 0.843(10)
C38 H38A 0.9800
C38 H38B 0.9800
C38 H38C 0.9800
O19 H19C 0.8421
O19 H19D 0.8395
O20 H20A 0.8456
O20 H20B 0.8423
